data_7215899
loop_
_publ_author_name
'Panda, Tamas'
'Gupta, Krishna M.'
'Jiang, Jianwen'
'Banerjee, Rahul'

_publ_section_title
;
 Enhancement of CO2 uptake in iso-reticular Co based zeolitic imidazolate
 frameworks via metal replacement
;
_journal_issue 22
_journal_name_full CrystEngComm
_journal_page_first 4677
_journal_paper_doi 10.1039/c3ce42075b
_journal_volume 16
_journal_year 2014
_chemical_formula_moiety C10H7CoN5O2
_chemical_formula_sum 'C10 H7 Co N5 O2'
_chemical_formula_weight 288.14
_chemical_name_systematic
; 
 ? 
;
_space_group_IT_number 194
_symmetry_cell_setting hexagonal
_symmetry_space_group_name_Hall '-P 6c 2c'
_symmetry_space_group_name_H-M 'P 63/m m c'
_atom_sites_solution_hydrogens geom
_atom_sites_solution_primary direct
_atom_sites_solution_secondary difmap
_cell_angle_alpha 90.00
_cell_angle_beta 90.00
_cell_angle_gamma 120.00
_cell_formula_units_Z 24
_cell_length_a 26.674(2)
_cell_length_b 26.674(2)
_cell_length_c 18.4694(20)
_cell_measurement_temperature 100(2)
_cell_measurement_theta_max 29.26
_cell_measurement_theta_min 3.05
_cell_volume 11380.5(17)
_computing_cell_refinement 'Bruker SMART'
_computing_data_collection 'Bruker SMART'
_computing_data_reduction 'Bruker SAINT'
_computing_molecular_graphics 'Bruker SHELXTL'
_computing_publication_material 'Bruker SHELXTL'
_computing_structure_refinement 'Bruker SHELXTL'
_computing_structure_solution 'Bruker SHELXTL'
_diffrn_ambient_temperature 100(2)
_diffrn_measured_fraction_theta_full 0.986
_diffrn_measured_fraction_theta_max 0.909
_diffrn_measurement_method SMART
_diffrn_radiation_monochromator graphite
_diffrn_radiation_source 'fine-focus sealed tube'
_diffrn_radiation_type MoK\a
_diffrn_radiation_wavelength 0.71073
_diffrn_reflns_av_R_equivalents 0.0927
_diffrn_reflns_av_sigmaI/netI 0.0696
_diffrn_reflns_limit_h_max 36
_diffrn_reflns_limit_h_min -26
_diffrn_reflns_limit_k_max 36
_diffrn_reflns_limit_k_min -32
_diffrn_reflns_limit_l_max 25
_diffrn_reflns_limit_l_min -25
_diffrn_reflns_number 37603
_diffrn_reflns_theta_full 25.00
_diffrn_reflns_theta_max 29.26
_diffrn_reflns_theta_min 3.05
_exptl_absorpt_coefficient_mu 0.905
_exptl_absorpt_correction_T_max 0.873
_exptl_absorpt_correction_T_min 0.755
_exptl_absorpt_correction_type empirical
_exptl_absorpt_process_details 'Blessing, Acta Cryst. (1995) A51 33-58'
_exptl_crystal_colour Pink
_exptl_crystal_density_diffrn 1.009
_exptl_crystal_density_method 'not measured'
_exptl_crystal_description Plate
_exptl_crystal_F_000 3480
_exptl_crystal_size_max 0.31
_exptl_crystal_size_mid 0.26
_exptl_crystal_size_min 0.15
_refine_diff_density_max 0.916
_refine_diff_density_min -0.565
_refine_diff_density_rms 0.092
_refine_ls_extinction_method none
_refine_ls_goodness_of_fit_ref 0.884
_refine_ls_hydrogen_treatment constr
_refine_ls_matrix_type full
_refine_ls_number_parameters 165
_refine_ls_number_reflns 5153
_refine_ls_number_restraints 0
_refine_ls_restrained_S_all 0.884
_refine_ls_R_factor_all 0.1630
_refine_ls_R_factor_gt 0.0992
_refine_ls_shift/su_max 0.000
_refine_ls_shift/su_mean 0.000
_refine_ls_structure_factor_coef Fsqd
_refine_ls_weighting_details 'calc w=1/[\s^2^(Fo^2^)+(0.2000P)^2^+0.0000P] where P=(Fo^2^+2Fc^2^)/3'
_refine_ls_weighting_scheme calc
_refine_ls_wR_factor_gt 0.2938
_refine_ls_wR_factor_ref 0.3300
_reflns_number_gt 2116
_reflns_number_total 5153
_reflns_threshold_expression >2sigma(I)
_cod_data_source_file c3ce42075b.txt
_cod_data_source_block Co-ZIF-68
_cod_depositor_comments
;
The following automatic conversions were performed:

'_symmetry_cell_setting' value 'Hexagonal' changed to 'hexagonal'
according to
/usr/data/users/saulius/crontab/automatic-downloads/rss-feeds/RSC/lib/dictionaries/cif_core.dic
dictionary named 'cif_core.dic' version 2.4.2 from 2011-04-26.

Automatic conversion script
Id: cif_fix_values 2281 2013-09-26 08:29:07Z andrius 
;
_cod_original_cell_volume 11380.5(19)
_cod_original_sg_symbol_H-M P63/mmc
_cod_database_code 7215899

loop_
_symmetry_equiv_pos_as_xyz
'x, y, z'
'x-y, x, z+1/2'
'-y, x-y, z'
'-x, -y, z+1/2'
'-x+y, -x, z'
'y, -x+y, z+1/2'
'x-y, -y, -z'
'-x, -x+y, -z'
'y, x, -z'
'-y, -x, -z+1/2'
'-x+y, y, -z+1/2'
'x, x-y, -z+1/2'
'-x, -y, -z'
'-x+y, -x, -z-1/2'
'y, -x+y, -z'
'x, y, -z-1/2'
'x-y, x, -z'
'-y, x-y, -z-1/2'
'-x+y, y, z'
'x, x-y, z'
'-y, -x, z'
'y, x, z-1/2'
'x-y, -y, z-1/2'
'-x, -x+y, z-1/2'

loop_
_atom_site_label
_atom_site_type_symbol
_atom_site_fract_x
_atom_site_fract_y
_atom_site_fract_z
_atom_site_U_iso_or_equiv
_atom_site_adp_type
_atom_site_occupancy
_atom_site_symmetry_multiplicity
_atom_site_calc_flag
_atom_site_refinement_flags
C11 C 0.3593(3) 0.3143(3) 0.2844(5) 0.149(4) Uani 1 1 d .
H11 H 0.3295 0.3123 0.3128 0.179 Uiso 1 1 calc R
C12 C 0.4377(4) 0.3216(3) 0.2500 0.093(2) Uani 1 2 d S
C8 C 0.3872(3) 0.3872(3) 0.5000 0.129(4) Uani 1 2 d S
H8 H 0.4220 0.4220 0.5000 0.155 Uiso 1 2 calc SR
N6 N 0.4908(3) 0.3261(2) 0.2500 0.112(3) Uani 1 2 d S
C6 C 0.2943(3) 0.2407(3) 0.4623(5) 0.160(4) Uani 1 1 d .
H6 H 0.3121 0.2227 0.4393 0.192 Uiso 1 1 calc R
C10 C 0.55122(19) 0.44878(19) 0.4199(6) 0.124(4) Uani 1 2 d S
C4 C 0.4407(3) 0.22036(14) 0.4149(3) 0.0691(16) Uani 1 2 d S
H4 H 0.4457 0.2229 0.3649 0.083 Uiso 1 2 calc SR
C2 C 0.4236(5) 0.2657(5) 0.5815(3) 0.188(5) Uani 1 1 d .
H2 H 0.4218 0.2996 0.5803 0.225 Uiso 1 1 calc R
C5 C 0.3248(3) 0.2985(3) 0.4816(4) 0.134(3) Uani 1 1 d .
C9 C 0.5597(4) 0.3926(4) 0.4874(4) 0.157(4) Uani 1 1 d .
H9 H 0.5531 0.3597 0.5128 0.188 Uiso 1 1 calc R
C1 C 0.4307(3) 0.2408(3) 0.5224(3) 0.118(2) Uani 1 1 d .
C7 C 0.2357(4) 0.2109(4) 0.4791(7) 0.217(7) Uani 1 1 d .
H7 H 0.2127 0.1734 0.4619 0.260 Uiso 1 1 calc R
Co1 Co 0.44102(3) 0.33220(3) 0.41260(5) 0.0979(5) Uani 1 1 d .
N2 N 0.3820(2) 0.34044(18) 0.4677(3) 0.131(2) Uani 1 1 d .
N4 N 0.5283(2) 0.4717(2) 0.3773(11) 0.251(9) Uani 1 2 d S
N5 N 0.4080(2) 0.31763(19) 0.3113(3) 0.0976(13) Uani 1 1 d .
N1 N 0.43719(19) 0.26113(19) 0.4502(2) 0.0884(12) Uani 1 1 d .
N3 N 0.5201(3) 0.3957(2) 0.4461(4) 0.131(2) Uani 1 1 d .
O1 O 0.4766(2) 0.4431(3) 0.3695(4) 0.1649(16) Uani 1 1 d .
O2 O 0.5146(2) 0.3290(2) 0.3093(4) 0.1649(16) Uani 1 1 d .
C3 C 0.4192(7) 0.2355(8) 0.6445(5) 0.340(16) Uani 1 1 d .
H3 H 0.4161 0.2508 0.6885 0.408 Uiso 1 1 calc R

loop_
_atom_site_aniso_label
_atom_site_aniso_U_11
_atom_site_aniso_U_22
_atom_site_aniso_U_33
_atom_site_aniso_U_23
_atom_site_aniso_U_13
_atom_site_aniso_U_12
C11 0.076(4) 0.108(5) 0.267(12) 0.001(5) 0.015(5) 0.049(4)
C12 0.082(5) 0.054(4) 0.144(7) 0.000 0.000 0.036(4)
C8 0.075(3) 0.075(3) 0.219(9) -0.046(3) 0.046(3) 0.024(4)
N6 0.062(4) 0.042(3) 0.248(9) 0.000 0.000 0.039(3)
C6 0.132(6) 0.070(4) 0.227(8) -0.045(4) 0.077(6) 0.011(4)
C10 0.059(3) 0.059(3) 0.249(11) -0.032(3) 0.032(3) 0.026(4)
C4 0.078(4) 0.074(3) 0.057(3) 0.0081(13) 0.016(3) 0.039(2)
C2 0.307(14) 0.217(10) 0.059(3) 0.000(4) 0.047(5) 0.146(10)
C5 0.095(4) 0.069(4) 0.208(7) -0.046(4) 0.039(4) 0.017(3)
C9 0.127(6) 0.154(7) 0.123(5) 0.005(4) -0.005(4) 0.020(5)
C1 0.136(5) 0.141(5) 0.084(3) -0.013(3) 0.031(3) 0.075(4)
C7 0.095(5) 0.122(6) 0.347(16) -0.109(8) 0.071(7) -0.011(5)
Co1 0.0784(6) 0.0584(5) 0.1597(9) -0.0182(3) 0.0296(4) 0.0362(4)
N2 0.089(3) 0.060(3) 0.223(6) -0.043(3) 0.059(3) 0.021(2)
N4 0.076(4) 0.076(4) 0.60(3) 0.034(5) -0.034(5) 0.037(5)
N5 0.099(4) 0.078(3) 0.123(3) 0.002(2) 0.008(3) 0.050(3)
N1 0.108(3) 0.087(3) 0.077(2) -0.004(2) 0.025(2) 0.053(3)
N3 0.091(4) 0.076(3) 0.195(6) -0.035(4) 0.057(4) 0.018(3)
O1 0.102(3) 0.132(3) 0.276(4) 0.007(3) -0.025(3) 0.069(2)
O2 0.102(3) 0.132(3) 0.276(4) 0.007(3) -0.025(3) 0.069(2)
C3 0.44(2) 0.48(4) 0.101(5) -0.038(10) 0.048(7) 0.23(2)

loop_
_atom_type_symbol
_atom_type_description
_atom_type_scat_dispersion_real
_atom_type_scat_dispersion_imag
_atom_type_scat_source
C C 0.0033 0.0016 'International Tables Vol C Tables 4.2.6.8 and 6.1.1.4'
H H 0.0000 0.0000 'International Tables Vol C Tables 4.2.6.8 and 6.1.1.4'
N N 0.0061 0.0033 'International Tables Vol C Tables 4.2.6.8 and 6.1.1.4'
O O 0.0106 0.0060 'International Tables Vol C Tables 4.2.6.8 and 6.1.1.4'
Co Co 0.3494 0.9721 'International Tables Vol C Tables 4.2.6.8 and 6.1.1.4'

loop_
_geom_angle_atom_site_label_1
_geom_angle_atom_site_label_2
_geom_angle_atom_site_label_3
_geom_angle
_geom_angle_site_symmetry_1
_geom_angle_site_symmetry_3
C11 C11 N5 111.5(4) 16_556 .
C11 C11 H11 124.2 16_556 .
N5 C11 H11 124.2 . .
N5 C12 N5 113.3(7) . 16_556
N5 C12 N6 123.3(4) . .
N5 C12 N6 123.3(4) 16_556 .
N2 C8 N2 117.1(7) . 9_556
N2 C8 H8 121.4 . .
N2 C8 H8 121.4 9_556 .
O2 N6 O2 122.5(8) 16_556 .
O2 N6 C12 118.7(4) 16_556 .
O2 N6 C12 118.7(4) . .
C5 C6 C7 116.5(7) . .
C5 C6 H6 121.7 . .
C7 C6 H6 121.7 . .
N4 C10 N3 121.6(6) . 21_665
N4 C10 N3 121.7(6) . .
N3 C10 N3 116.2(12) 21_665 .
N1 C4 N1 119.9(5) . 20
N1 C4 H4 120.1 . .
N1 C4 H4 120.1 20 .
C1 C2 C3 112.9(11) . .
C1 C2 H2 123.6 . .
C3 C2 H2 123.6 . .
C6 C5 C5 121.6(4) . 9_556
C6 C5 N2 130.1(5) . .
C5 C5 N2 108.2(3) 9_556 .
C9 C9 N3 111.3(4) 21_665 .
C9 C9 H9 124.4 21_665 .
N3 C9 H9 124.4 . .
C2 C1 C1 124.5(5) . 20
C2 C1 N1 126.6(6) . .
C1 C1 N1 108.8(3) 20 .
C7 C7 C6 121.5(4) 9_556 .
C7 C7 H7 119.3 9_556 .
C6 C7 H7 119.3 . .
N1 Co1 N2 105.3(2) . .
N1 Co1 N5 109.43(17) . .
N2 Co1 N5 101.8(3) . .
N1 Co1 N3 103.2(3) . .
N2 Co1 N3 107.60(19) . .
N5 Co1 N3 127.8(3) . .
C8 N2 C5 103.2(5) . .
C8 N2 Co1 128.5(4) . .
C5 N2 Co1 128.3(3) . .
O1 N4 O1 125.3(11) . 21_665
O1 N4 C10 115.3(8) . .
O1 N4 C10 115.3(8) 21_665 .
C11 N5 C12 101.7(6) . .
C11 N5 Co1 131.6(5) . .
C12 N5 Co1 125.2(4) . .
C4 N1 C1 101.2(4) . .
C4 N1 Co1 129.2(3) . .
C1 N1 Co1 129.6(3) . .
C10 N3 C9 100.5(7) . .
C10 N3 Co1 128.0(8) . .
C9 N3 Co1 130.1(6) . .
C3 C3 C2 122.5(8) 20 .
C3 C3 H3 118.8 20 .
C2 C3 H3 118.8 . .

loop_
_geom_bond_atom_site_label_1
_geom_bond_atom_site_label_2
_geom_bond_distance
_geom_bond_site_symmetry_2
C11 C11 1.272(17) 16_556
C11 N5 1.352(8) .
C11 H11 0.9300 .
C12 N5 1.355(6) .
C12 N5 1.355(6) 16_556
C12 N6 1.360(10) .
C8 N2 1.325(6) .
C8 N2 1.325(6) 9_556
C8 H8 0.9300 .
N6 O2 1.250(6) 16_556
N6 O2 1.250(6) .
C6 C5 1.383(8) .
C6 C7 1.388(9) .
C6 H6 0.9300 .
C10 N4 1.320(16) .
C10 N3 1.324(8) 21_665
C10 N3 1.324(8) .
C4 N1 1.311(4) .
C4 N1 1.311(4) 20
C4 H4 0.9300 .
C2 C1 1.339(8) .
C2 C3 1.386(15) .
C2 H2 0.9300 .
C5 C5 1.390(12) 9_556
C5 N2 1.393(7) .
C9 C9 1.275(16) 21_665
C9 N3 1.339(9) .
C9 H9 0.9300 .
C1 C1 1.355(13) 20
C1 N1 1.418(7) .
C7 C7 1.382(16) 9_556
C7 H7 0.9300 .
Co1 N1 1.973(4) .
Co1 N2 1.977(4) .
Co1 N5 2.021(5) .
Co1 N3 2.031(6) .
N4 O1 1.205(6) .
N4 O1 1.205(6) 21_665
C3 C3 1.38(4) 20
C3 H3 0.9300 .
